data_2243504
loop_
_publ_author_name
'Wheaton, Amelia M.'
'Guzei, Ilia A.'
'Berry, John F.'

_publ_section_title
;
 Structural diversity in copper(I) iodide complexes with
 6-thioxopiperidin-2-one, piperidine-2,6-dithione and
 isoindoline-1,3-dithione ligands
;
_journal_coeditor_code ZL2791
_journal_issue 8
_journal_name_full 'Acta Crystallographica Section E'
_journal_page_first 1336
_journal_page_last 1344
_journal_paper_doi 10.1107/S2056989020009676
_journal_volume 76
_journal_year 2020
_chemical_formula_iupac '[Cu I (C5 H7 N O S)]'
_chemical_formula_moiety 'C5 H7 Cu I N O S'
_chemical_formula_sum 'C5 H7 Cu I N O S'
_chemical_formula_weight 319.62
_chemical_name_systematic
<i>catena</i>-Poly[[(\m-6-sulfanylidenepiperidin-2-one-\k^2^<i>O</i>:<i>S</i>)copper(I)]-\m~3~-iodido]
_space_group_crystal_system orthorhombic
_space_group_IT_number 60
_space_group_name_Hall '-P 2n 2ab'
_space_group_name_H-M_alt 'P b c n'
_atom_sites_solution_hydrogens mixed
_audit_creation_method
;
OLEX2
(compiled 2020.04.02 svn.r1fbe7b6f for OlexSys, GUI svn.r6076)
;
_cell_angle_alpha 90
_cell_angle_beta 90
_cell_angle_gamma 90
_cell_formula_units_Z 8
_cell_length_a 26.982(11)
_cell_length_b 8.195(4)
_cell_length_c 7.351(3)
_cell_measurement_reflns_used 6676
_cell_measurement_temperature 100.0
_cell_measurement_theta_max 73.079
_cell_measurement_theta_min 3.275
_cell_volume 1625.4(12)
_computing_cell_refinement
;
SAINT (Bruker, 2013)
;
_computing_data_collection
;
APEX2 (Bruker, 2013)
;
_computing_data_reduction
;
SAINT (Bruker, 2013)
;
_computing_molecular_graphics
;
<i>OLEX2</i> (Dolomanov <i>et al.</i>,  2009)
;
_computing_publication_material
;
<i>OLEX2</i> (Dolomanov <i>et al.</i>,  2009)
;
_computing_structure_refinement
;
SHELXL (Sheldrick, 2015b)
;
_computing_structure_solution
;
SHELXT (Sheldrick, 2015a)
;
_diffrn_ambient_temperature 100.0
_diffrn_detector_area_resol_mean 7.9
_diffrn_measured_fraction_theta_full 1.000
_diffrn_measured_fraction_theta_max 0.994
_diffrn_measurement_device 'three-circle diffractometer'
_diffrn_measurement_device_type 'Bruker SMART APEXII area detector'
_diffrn_measurement_method '0.60\% \w and 0.6\% \f scans'
_diffrn_radiation_monochromator 'equatorially mounted graphite'
_diffrn_radiation_probe x-ray
_diffrn_radiation_type 'Cu K\a'
_diffrn_radiation_wavelength 1.54178
_diffrn_reflns_av_R_equivalents 0.0507
_diffrn_reflns_av_unetI/netI 0.0177
_diffrn_reflns_limit_h_max 33
_diffrn_reflns_limit_h_min -32
_diffrn_reflns_limit_k_max 9
_diffrn_reflns_limit_k_min -10
_diffrn_reflns_limit_l_max 9
_diffrn_reflns_limit_l_min -9
_diffrn_reflns_number 25274
_diffrn_reflns_theta_full 67.000
_diffrn_reflns_theta_max 73.580
_diffrn_reflns_theta_min 3.276
_diffrn_source 'sealed X-ray tube'
_diffrn_source_current 32.0
_diffrn_source_power 1.28
_diffrn_source_voltage 40.0
_exptl_absorpt_coefficient_mu 35.471
_exptl_absorpt_correction_T_max 0.1444
_exptl_absorpt_correction_T_min 0.0297
_exptl_absorpt_correction_type multi-scan
_exptl_absorpt_process_details
;
SADABS; Bruker, 2016)
;
_exptl_crystal_colour orange
_exptl_crystal_density_diffrn 2.612
_exptl_crystal_density_method 'not measured'
_exptl_crystal_description plate
_exptl_crystal_F_000 1200
_exptl_crystal_size_max 0.08
_exptl_crystal_size_mid 0.07
_exptl_crystal_size_min 0.03
_refine_diff_density_max 1.310
_refine_diff_density_min -1.027
_refine_ls_extinction_method none
_refine_ls_goodness_of_fit_ref 1.070
_refine_ls_hydrogen_treatment mixed
_refine_ls_matrix_type full
_refine_ls_number_parameters 94
_refine_ls_number_reflns 1631
_refine_ls_number_restraints 1
_refine_ls_restrained_S_all 1.070
_refine_ls_R_factor_all 0.0356
_refine_ls_R_factor_gt 0.0322
_refine_ls_shift/su_max 0.001
_refine_ls_shift/su_mean 0.000
_refine_ls_structure_factor_coef Fsqd
_refine_ls_weighting_details 'w=1/[\s^2^(Fo^2^)+(0.0550P)^2^+1.1889P] where P=(Fo^2^+2Fc^2^)/3'
_refine_ls_weighting_scheme calc
_refine_ls_wR_factor_gt 0.0796
_refine_ls_wR_factor_ref 0.0819
_reflns_number_gt 1467
_reflns_number_total 1631
_reflns_threshold_expression 'I > 2\s(I)'
_cod_data_source_file zl2791sup1.cif
_cod_data_source_block III
_cod_original_cell_volume 1625.4(13)
_cod_database_code 2243504
_shelx_space_group_comment
;
The symmetry employed for this shelxl refinement is uniquely defined
by the following loop, which should always be used as a source of
symmetry information in preference to the above space-group names.
They are only intended as comments.
;
_shelx_estimated_absorpt_t_min 0.164
_shelx_estimated_absorpt_t_max 0.416

loop_
_space_group_symop_operation_xyz
'x, y, z'
'-x+1/2, -y+1/2, z+1/2'
'-x, y, -z+1/2'
'x+1/2, -y+1/2, -z'
'-x, -y, -z'
'x-1/2, y-1/2, -z-1/2'
'x, -y, z-1/2'
'-x-1/2, y-1/2, z'

loop_
_atom_site_type_symbol
_atom_site_label
_atom_site_fract_x
_atom_site_fract_y
_atom_site_fract_z
_atom_site_U_iso_or_equiv
_atom_site_adp_type
_atom_site_calc_flag
_atom_site_occupancy
_atom_site_disorder_assembly
_atom_site_disorder_group
I I1 0.23415(2) 0.59898(3) 0.50901(3) 0.02390(13) Uani d 1 . .
Cu Cu1 0.28100(2) 0.62683(8) 0.82066(9) 0.02635(18) Uani d 1 . .
S S1 0.36555(4) 0.63113(12) 0.83026(14) 0.0266(2) Uani d 1 . .
O O1 0.50567(13) 0.2890(4) 0.9865(4) 0.0346(8) Uani d 1 . .
N N1 0.43783(13) 0.4297(5) 0.9030(5) 0.0274(8) Uani d 1 . .
H H1 0.4550(18) 0.516(4) 0.923(7) 0.033 Uiso d 1 . .
C C1 0.38916(15) 0.4443(5) 0.8540(6) 0.0253(8) Uani d 1 . .
C C2 0.35970(15) 0.2932(5) 0.8285(6) 0.0269(8) Uani d 1 . .
H H2A 0.334849 0.311483 0.731519 0.032 Uiso calc 1 . .
H H2B 0.341637 0.268491 0.942412 0.032 Uiso calc 1 . .
C C3 0.39185(16) 0.1470(5) 0.7775(7) 0.0303(9) Uani d 1 . .
H H3A 0.405740 0.162739 0.654072 0.036 Uiso calc 1 . .
H H3B 0.371432 0.046611 0.776524 0.036 Uiso calc 1 . .
C C4 0.43403(17) 0.1289(6) 0.9153(7) 0.0333(10) Uani d 1 . .
H H4A 0.420142 0.095872 1.034455 0.040 Uiso calc 1 . .
H H4B 0.456863 0.041794 0.874268 0.040 Uiso calc 1 . .
C C5 0.46238(17) 0.2851(6) 0.9374(6) 0.0299(9) Uani d 1 . .

loop_
_atom_site_aniso_label
_atom_site_aniso_U_11
_atom_site_aniso_U_22
_atom_site_aniso_U_33
_atom_site_aniso_U_12
_atom_site_aniso_U_13
_atom_site_aniso_U_23
I1 0.02516(19) 0.0217(2) 0.02479(19) 0.00135(8) 0.00003(9) -0.00010(9)
Cu1 0.0258(3) 0.0243(3) 0.0290(4) 0.0002(2) -0.0002(2) 0.0001(3)
S1 0.0245(5) 0.0238(5) 0.0315(5) 0.0009(4) -0.0001(4) -0.0002(4)
O1 0.0273(16) 0.0285(16) 0.048(2) 0.0009(14) -0.0039(13) -0.0007(14)
N1 0.0253(18) 0.0211(17) 0.036(2) -0.0028(13) 0.0010(15) -0.0012(15)
C1 0.0257(19) 0.025(2) 0.0252(19) 0.0017(16) 0.0007(16) -0.0006(17)
C2 0.0245(19) 0.025(2) 0.031(2) -0.0007(16) 0.0000(17) -0.0015(17)
C3 0.029(2) 0.023(2) 0.039(2) -0.0018(16) 0.0003(18) -0.0042(19)
C4 0.029(2) 0.025(2) 0.046(3) -0.0004(18) -0.001(2) 0.001(2)
C5 0.028(2) 0.028(2) 0.034(2) 0.0032(17) 0.0023(17) 0.0001(19)

loop_
_atom_type_symbol
_atom_type_description
_atom_type_scat_dispersion_real
_atom_type_scat_dispersion_imag
_atom_type_scat_source
C C 0.0181 0.0091 'International Tables Vol C Tables 4.2.6.8 and 6.1.1.4'
H H 0.0000 0.0000 'International Tables Vol C Tables 4.2.6.8 and 6.1.1.4'
Cu Cu -1.9646 0.5888 'International Tables Vol C Tables 4.2.6.8 and 6.1.1.4'
I I -0.3257 6.8362 'International Tables Vol C Tables 4.2.6.8 and 6.1.1.4'
N N 0.0311 0.0180 'International Tables Vol C Tables 4.2.6.8 and 6.1.1.4'
O O 0.0492 0.0322 'International Tables Vol C Tables 4.2.6.8 and 6.1.1.4'
S S 0.3331 0.5567 'International Tables Vol C Tables 4.2.6.8 and 6.1.1.4'

loop_
_geom_angle_atom_site_label_1
_geom_angle_atom_site_label_2
_geom_angle_atom_site_label_3
_geom_angle_site_symmetry_1
_geom_angle_site_symmetry_3
_geom_angle
_geom_angle_publ_flag
Cu1 I1 Cu1 . 7_565 106.77(3) ?
Cu1 I1 Cu1 . 2_564 116.92(2) ?
Cu1 I1 Cu1 7_565 2_564 113.08(4) ?
I1 Cu1 I1 7_566 2_565 104.19(4) ?
I1 Cu1 I1 . 2_565 116.85(3) ?
I1 Cu1 I1 . 7_566 99.58(3) ?
S1 Cu1 I1 . 2_565 97.12(4) ?
S1 Cu1 I1 . . 120.62(4) ?
S1 Cu1 I1 . 7_566 118.31(4) ?
C1 S1 Cu1 . . 111.76(15) ?
C1 N1 H1 . . 120(4) ?
C1 N1 C5 . . 125.7(4) ?
C5 N1 H1 . . 115(4) ?
N1 C1 S1 . . 118.4(3) ?
N1 C1 C2 . . 118.3(4) ?
C2 C1 S1 . . 123.3(3) ?
C1 C2 H2A . . 109.1 ?
C1 C2 H2B . . 109.1 ?
C1 C2 C3 . . 112.5(3) ?
H2A C2 H2B . . 107.8 ?
C3 C2 H2A . . 109.1 ?
C3 C2 H2B . . 109.1 ?
C2 C3 H3A . . 109.7 ?
C2 C3 H3B . . 109.7 ?
C2 C3 C4 . . 109.6(4) ?
H3A C3 H3B . . 108.2 ?
C4 C3 H3A . . 109.7 ?
C4 C3 H3B . . 109.7 ?
C3 C4 H4A . . 109.3 ?
C3 C4 H4B . . 109.3 ?
H4A C4 H4B . . 108.0 ?
C5 C4 C3 . . 111.6(4) ?
C5 C4 H4A . . 109.3 ?
C5 C4 H4B . . 109.3 ?
O1 C5 N1 . . 119.3(4) ?
O1 C5 C4 . . 122.8(4) ?
N1 C5 C4 . . 117.9(4) ?

loop_
_geom_bond_atom_site_label_1
_geom_bond_atom_site_label_2
_geom_bond_site_symmetry_2
_geom_bond_distance
_geom_bond_publ_flag
I1 Cu1 . 2.6264(11) y
I1 Cu1 2_564 2.6709(12) y
I1 Cu1 7_565 2.6342(10) y
Cu1 S1 . 2.2827(15) y
S1 C1 . 1.668(4) ?
O1 C5 . 1.223(6) ?
N1 H1 . 0.86(2) ?
N1 C1 . 1.367(6) ?
N1 C5 . 1.381(6) ?
C1 C2 . 1.483(6) ?
C2 H2A . 0.9900 ?
C2 H2B . 0.9900 ?
C2 C3 . 1.526(6) ?
C3 H3A . 0.9900 ?
C3 H3B . 0.9900 ?
C3 C4 . 1.531(6) ?
C4 H4A . 0.9900 ?
C4 H4B . 0.9900 ?
C4 C5 . 1.500(6) ?

loop_
_geom_hbond_atom_site_label_D
_geom_hbond_atom_site_label_H
_geom_hbond_atom_site_label_A
_geom_hbond_site_symmetry_A
_geom_hbond_distance_DH
_geom_hbond_distance_HA
_geom_hbond_distance_DA
_geom_hbond_angle_DHA
_geom_hbond_publ_flag
N1 H1 O1 5_667 0.86(2) 2.03(2) 2.881(5) 171(5) yes

loop_
_geom_torsion_atom_site_label_1
_geom_torsion_atom_site_label_2
_geom_torsion_atom_site_label_3
_geom_torsion_atom_site_label_4
_geom_torsion_site_symmetry_1
_geom_torsion_site_symmetry_2
_geom_torsion_site_symmetry_3
_geom_torsion_site_symmetry_4
_geom_torsion
_geom_torsion_publ_flag
Cu1 S1 C1 N1 . . . . -165.4(3) ?
Cu1 S1 C1 C2 . . . . 13.3(4) ?
S1 C1 C2 C3 . . . . 155.5(3) ?
N1 C1 C2 C3 . . . . -25.9(5) ?
C1 N1 C5 O1 . . . . -177.4(4) ?
C1 N1 C5 C4 . . . . 1.5(7) ?
C1 C2 C3 C4 . . . . 52.5(5) ?
C2 C3 C4 C5 . . . . -52.7(5) ?
C3 C4 C5 O1 . . . . -154.2(5) ?
C3 C4 C5 N1 . . . . 26.9(6) ?
C5 N1 C1 S1 . . . . 176.5(4) ?
C5 N1 C1 C2 . . . . -2.2(7) ?

_cod_database_fobs_code 2243504
